data_2022284
loop_
_publ_author_name
'Ye, Wenkang'
'She, Weiyi'
'Sung, Herman H.-Y.'
'Qian, Peiyuan'
'Williams, Ian D.'

_publ_section_title
;
 Albofungin and chloroalbofungin: antibiotic crystals with 2D but not 3D
 isostructurality
;
_journal_coeditor_code JX3059
_journal_issue 12
_journal_name_full 'Acta Crystallographica Section C'
_journal_page_first 1100
_journal_page_last 1107
_journal_paper_doi 10.1107/S2053229620015041
_journal_volume 76
_journal_year 2020
_chemical_absolute_configuration unk
_chemical_formula_iupac 'C27 H23 Cl N2 O9'
_chemical_formula_moiety 'C27 H23 Cl N2 O9'
_chemical_formula_sum 'C27 H23 Cl N2 O9'
_chemical_formula_weight 554.94
_chemical_name_systematic
(1<i>S</i>,4<i>R</i>,8a<i>R</i>)-13-Amino-11-chloro-1,15,16-trihydroxy-4-methoxy-12-methyl-3,4,8a,13-tetrahydro-1<i>H</i>-xantheno[4',3',2':4,5][1,3]benzodioxino[7,6-<i>g</i>]isoquinoline-14,17(2<i>H</i>,9<i>H</i>)-dione
_space_group_crystal_system monoclinic
_space_group_IT_number 5
_space_group_name_Hall 'C 2y'
_space_group_name_H-M_alt 'C 1 2 1'
_atom_sites_solution_primary direct
_audit_creation_method
;
Olex2 1.2
(compiled 2017.08.10 svn.r3458 for OlexSys, GUI svn.r5381)
;
_cell_angle_alpha 90
_cell_angle_beta 98.027(2)
_cell_angle_gamma 90
_cell_formula_units_Z 4
_cell_length_a 40.6637(9)
_cell_length_b 4.52749(12)
_cell_length_c 12.7049(3)
_cell_measurement_reflns_used 4359
_cell_measurement_temperature 100.01(10)
_cell_measurement_theta_max 72.4360
_cell_measurement_theta_min 3.5070
_cell_volume 2316.11(10)
_computing_cell_refinement
;
CrysAlis PRO (Rigaku OD, 2020)
;
_computing_data_collection
;
CrysAlis PRO (Rigaku OD, 2020)
;
_computing_data_reduction
;
CrysAlis PRO (Rigaku OD, 2020)
;
_computing_molecular_graphics
;
<i>OLEX2</i> (Dolomanov <i>et al.</i>,  2009)
;
_computing_publication_material
;
<i>OLEX2</i> (Dolomanov <i>et al.</i>,  2009)
;
_computing_structure_refinement
;
<i>olex2.refine</i> (Bourhis <i>et al.</i>,  2015)
;
_computing_structure_solution
;
<i>SHELXT</i> (Sheldrick, 2015)
;
_diffrn_ambient_temperature 100.0
_diffrn_detector_area_resol_mean 5.1788
_diffrn_measured_fraction_theta_full 0.9486
_diffrn_measured_fraction_theta_max 0.9486
_diffrn_measurement_device 'kappa diffractometer'
_diffrn_measurement_device_type 'Rigaku OD SuperNova Dual source diffractometer with an Atlas detector'
_diffrn_measurement_method '\w scans'
_diffrn_radiation_type 'Cu K\a'
_diffrn_radiation_wavelength 1.54184
_diffrn_reflns_av_R_equivalents 0.0293
_diffrn_reflns_av_unetI/netI 0.0456
_diffrn_reflns_limit_h_max 49
_diffrn_reflns_limit_h_min -49
_diffrn_reflns_limit_k_max 5
_diffrn_reflns_limit_k_min -5
_diffrn_reflns_limit_l_max 12
_diffrn_reflns_limit_l_min -15
_diffrn_reflns_number 8597
_diffrn_reflns_theta_full 72.6177
_diffrn_reflns_theta_max 72.62
_diffrn_reflns_theta_min 2.19
_exptl_absorpt_coefficient_mu 2.032
_exptl_absorpt_correction_T_max 1.00000
_exptl_absorpt_correction_T_min 0.82030
_exptl_absorpt_correction_type multi-scan
_exptl_absorpt_process_details
;
(CrysAlis PRO (Rigaku OD, 2020)
;
_exptl_crystal_colour yellow
_exptl_crystal_density_diffrn 1.5913
_exptl_crystal_description needle
_exptl_crystal_F_000 1157.5525
_exptl_crystal_size_max 0.18
_exptl_crystal_size_mid 0.03
_exptl_crystal_size_min 0.03
_refine_diff_density_max 0.2467
_refine_diff_density_min -0.1911
_refine_ls_abs_structure_details
;
Parsons <i>et al.</i> (2013)
;
_refine_ls_abs_structure_Flack 0.002(14)
_refine_ls_goodness_of_fit_ref 1.0170
_refine_ls_hydrogen_treatment mixed
_refine_ls_matrix_type full
_refine_ls_number_constraints 28
_refine_ls_number_parameters 374
_refine_ls_number_reflns 4376
_refine_ls_number_restraints 1
_refine_ls_restrained_S_all 1.0170
_refine_ls_R_factor_all 0.0390
_refine_ls_R_factor_gt 0.0340
_refine_ls_shift/su_max 0.0006
_refine_ls_shift/su_mean 0.0000
_refine_ls_structure_factor_coef Fsqd
_refine_ls_weighting_details 'w=1/[\s^2^(Fo^2^)+(0.0400P)^2^] where P=(Fo^2^+2Fc^2^)/3'
_refine_ls_weighting_scheme calc
_refine_ls_wR_factor_gt 0.0798
_refine_ls_wR_factor_ref 0.0823
_reflns_number_gt 4010
_reflns_number_total 4376
_reflns_threshold_expression I>=2u(I)
_cod_data_source_file jx3059sup1.cif
_cod_data_source_block ye18a_100K
_cod_original_cell_volume 2316.12(10)
_cod_original_sg_symbol_Hall ' C 2y'
_cod_database_code 2022284

loop_
_space_group_symop_id
_space_group_symop_operation_xyz
1 x,y,z
2 -x,y,-z
3 x+1/2,y+1/2,z
4 -x+1/2,y+1/2,-z

loop_
_atom_site_type_symbol
_atom_site_label
_atom_site_fract_x
_atom_site_fract_y
_atom_site_fract_z
_atom_site_U_iso_or_equiv
_atom_site_adp_type
_atom_site_occupancy
Cl Cl1 0.198485(13) 0.49129(11) 0.06464(4) 0.02992(13) Uani 1.000000
O O1 0.22011(3) 1.0756(3) 0.47453(12) 0.0230(3) Uani 1.000000
N N1 0.23576(4) 0.9694(4) 0.31406(14) 0.0226(4) Uani 1.000000
C C1 0.21491(5) 0.9317(5) 0.38929(16) 0.0198(4) Uani 1.000000
H H3 0.1867(8) 0.909(8) 0.537(3) 0.050(10) Uiso 1.000000
N N2 0.26239(5) 1.1740(4) 0.33733(16) 0.0273(4) Uani 1.000000
C C2 0.18820(5) 0.7223(5) 0.36416(17) 0.0196(4) Uani 1.000000
O O3 0.17107(4) 0.8000(3) 0.53517(12) 0.0218(3) Uani 1.000000
C C3 0.16744(5) 0.6544(5) 0.44249(16) 0.0186(4) Uani 1.000000
H H10 0.1524(8) -0.002(10) 0.981(3) 0.069(11) Uiso 1.000000
C C4 0.14256(5) 0.4413(4) 0.42244(16) 0.0187(4) Uani 1.000000
C C5 0.12239(5) 0.3302(5) 0.50324(16) 0.0187(4) Uani 1.000000
O O6 0.16667(4) 0.3223(3) 0.64790(12) 0.0223(3) Uani 1.000000
C C6 0.13493(5) 0.2643(5) 0.60896(17) 0.0194(4) Uani 1.000000
C C7 0.11475(5) 0.1114(5) 0.67388(17) 0.0213(4) Uani 1.000000
O O8 0.15678(4) 0.0705(4) 0.82323(12) 0.0291(4) Uani 1.000000
C C8 0.12760(5) 0.0164(5) 0.78173(16) 0.0237(4) Uani 1.000000
H H6 0.1683(7) 0.256(7) 0.708(3) 0.036(8) Uiso 1.000000
C C9 0.10473(5) -0.1436(5) 0.83946(17) 0.0233(5) Uani 1.000000
O O10 0.13224(4) 0.0039(4) 1.01334(11) 0.0302(4) Uani 1.000000
C C10 0.11600(6) -0.2324(5) 0.95461(17) 0.0259(5) Uani 1.000000
H H10a 0.13137(6) -0.3995(5) 0.95592(17) 0.0311(6) Uiso 1.000000
C C11 0.08672(6) -0.3217(5) 1.00992(18) 0.0285(5) Uani 1.000000
H H11a 0.09479(6) -0.4176(5) 1.07681(18) 0.0342(6) Uiso 1.000000
H H11b 0.07447(6) -0.1467(5) 1.02528(18) 0.0342(6) Uiso 1.000000
C C12 0.06389(6) -0.5294(6) 0.94111(18) 0.0306(5) Uani 1.000000
H H12a 0.07636(6) -0.7019(6) 0.92448(18) 0.0368(6) Uiso 1.000000
H H12b 0.04641(6) -0.5952(6) 0.98029(18) 0.0368(6) Uiso 1.000000
O O13 0.02297(4) -0.1782(4) 0.85392(14) 0.0334(4) Uani 1.000000
C C13 0.04842(6) -0.3834(5) 0.83836(18) 0.0279(5) Uani 1.000000
H H13 0.03912(6) -0.5361(5) 0.78816(18) 0.0335(6) Uiso 1.000000
C C14 0.07419(5) -0.2105(5) 0.78996(17) 0.0233(5) Uani 1.000000
O O15 0.06226(4) -0.1308(4) 0.68890(12) 0.0263(4) Uani 1.000000
C C16 0.08250(5) 0.0280(5) 0.63209(16) 0.0228(4) Uani 1.000000
O O17 0.03783(3) 0.0010(4) 0.49037(12) 0.0309(4) Uani 1.000000
C C17 0.06968(5) 0.0942(5) 0.52776(18) 0.0247(5) Uani 1.000000
C C18 0.08955(5) 0.2372(5) 0.46459(17) 0.0219(5) Uani 1.000000
O O19 0.04824(4) 0.0928(4) 0.31809(12) 0.0283(4) Uani 1.000000
C C19 0.07782(5) 0.2648(5) 0.34700(17) 0.0240(5) Uani 1.000000
H H19 0.07359(5) 0.4724(5) 0.32791(17) 0.0288(6) Uiso 1.000000
C C20 0.10496(5) 0.1415(5) 0.28837(17) 0.0212(4) Uani 1.000000
H H20a 0.10964(5) -0.0621(5) 0.30904(17) 0.0255(5) Uiso 1.000000
H H20b 0.09791(5) 0.1476(5) 0.21224(17) 0.0255(5) Uiso 1.000000
C C21 0.13571(5) 0.3293(5) 0.31717(17) 0.0193(4) Uani 1.000000
H H2a 0.2826(7) 1.071(7) 0.358(2) 0.028(7) Uiso 1.000000
H H2b 0.2591(7) 1.263(8) 0.393(3) 0.042(9) Uiso 1.000000
C C22 0.15515(5) 0.3969(5) 0.24019(17) 0.0211(4) Uani 1.000000
H H22 0.15020(5) 0.3158(5) 0.17258(17) 0.0253(5) Uiso 1.000000
C C23 0.18232(5) 0.5870(5) 0.26309(16) 0.0203(4) Uani 1.000000
C C24 0.20483(5) 0.6562(5) 0.18962(17) 0.0235(5) Uani 1.000000
C C25 0.23123(5) 0.8393(5) 0.21444(17) 0.0243(5) Uani 1.000000
C C26 0.25678(6) 0.9026(6) 0.14341(19) 0.0318(6) Uani 1.000000
H H26a 0.2627(3) 1.1078(11) 0.1487(11) 0.0477(9) Uiso 1.000000
H H26b 0.2761(2) 0.784(3) 0.1647(10) 0.0477(9) Uiso 1.000000
H H26c 0.24787(18) 0.857(4) 0.0713(3) 0.0477(9) Uiso 1.000000
C C27 0.02588(5) 0.1351(6) 0.39095(19) 0.0323(6) Uani 1.000000
H H27a 0.00455(5) 0.0501(6) 0.36291(19) 0.0388(7) Uiso 1.000000
H H27b 0.02273(5) 0.3450(6) 0.40122(19) 0.0388(7) Uiso 1.000000
C C28 -0.00812(6) -0.3188(7) 0.8551(2) 0.0503(9) Uani 1.000000
H H28a -0.0160(3) -0.394(5) 0.7855(6) 0.0755(13) Uiso 1.000000
H H28b -0.00562(14) -0.479(4) 0.9052(15) 0.0755(13) Uiso 1.000000
H H28c -0.02381(18) -0.1787(16) 0.8753(19) 0.0755(13) Uiso 1.000000

loop_
_atom_site_aniso_label
_atom_site_aniso_U_11
_atom_site_aniso_U_22
_atom_site_aniso_U_33
_atom_site_aniso_U_12
_atom_site_aniso_U_13
_atom_site_aniso_U_23
Cl1 0.0276(3) 0.0433(3) 0.0203(2) -0.0038(2) 0.00803(18) -0.0046(3)
O1 0.0199(7) 0.0232(9) 0.0262(8) -0.0005(6) 0.0039(6) -0.0001(6)
N1 0.0170(8) 0.0260(10) 0.0251(9) -0.0001(8) 0.0036(6) 0.0013(9)
C1 0.0186(9) 0.0201(11) 0.0204(10) 0.0039(8) 0.0019(7) 0.0032(8)
N2 0.0210(10) 0.0332(12) 0.0280(10) -0.0075(8) 0.0041(8) -0.0021(9)
C2 0.0173(9) 0.0211(11) 0.0208(10) 0.0027(8) 0.0039(8) 0.0034(8)
O3 0.0227(8) 0.0213(8) 0.0225(8) -0.0023(7) 0.0064(6) -0.0030(6)
C3 0.0188(9) 0.0189(11) 0.0183(10) 0.0048(8) 0.0028(8) 0.0020(8)
C4 0.0186(9) 0.0179(11) 0.0196(10) 0.0043(8) 0.0027(7) 0.0012(8)
C5 0.0189(9) 0.0186(10) 0.0189(10) 0.0026(8) 0.0037(8) -0.0018(9)
O6 0.0203(7) 0.0292(9) 0.0173(8) -0.0029(6) 0.0019(6) 0.0011(7)
C6 0.0166(9) 0.0199(11) 0.0221(10) 0.0011(8) 0.0037(8) -0.0026(9)
C7 0.0211(10) 0.0257(12) 0.0178(10) 0.0017(9) 0.0051(8) -0.0023(8)
O8 0.0228(7) 0.0427(11) 0.0210(7) -0.0054(7) 0.0005(6) 0.0021(7)
C8 0.0246(10) 0.0253(12) 0.0214(10) -0.0010(9) 0.0041(8) -0.0025(10)
C9 0.0262(11) 0.0225(11) 0.0221(11) 0.0011(9) 0.0068(8) -0.0027(9)
O10 0.0353(8) 0.0350(9) 0.0202(7) -0.0058(8) 0.0037(6) -0.0013(8)
C10 0.0273(11) 0.0275(12) 0.0235(11) 0.0015(9) 0.0052(9) 0.0015(9)
C11 0.0338(12) 0.0320(14) 0.0209(11) 0.0022(10) 0.0076(9) 0.0050(10)
C12 0.0340(12) 0.0283(13) 0.0320(11) -0.0023(11) 0.0129(9) 0.0044(11)
O13 0.0238(8) 0.0443(11) 0.0341(9) -0.0004(8) 0.0107(7) 0.0023(8)
C13 0.0300(11) 0.0305(13) 0.0250(11) -0.0062(10) 0.0101(9) -0.0044(10)
C14 0.0259(11) 0.0250(12) 0.0200(10) 0.0010(9) 0.0072(8) 0.0002(9)
O15 0.0217(7) 0.0379(10) 0.0201(7) -0.0068(7) 0.0066(6) 0.0010(7)
C16 0.0186(9) 0.0287(12) 0.0222(10) -0.0027(9) 0.0068(7) 0.0017(10)
O17 0.0164(7) 0.0496(11) 0.0261(8) -0.0089(8) 0.0010(6) 0.0065(9)
C17 0.0155(9) 0.0335(13) 0.0251(11) 0.0000(9) 0.0029(8) -0.0008(9)
C18 0.0181(10) 0.0264(12) 0.0211(10) 0.0035(8) 0.0027(8) -0.0007(9)
O19 0.0190(7) 0.0430(11) 0.0221(7) -0.0069(7) -0.0001(6) 0.0005(7)
C19 0.0192(10) 0.0289(13) 0.0236(11) -0.0026(9) 0.0019(8) 0.0037(10)
C20 0.0186(9) 0.0250(11) 0.0200(10) -0.0012(9) 0.0023(8) 0.0009(9)
C21 0.0192(9) 0.0184(10) 0.0201(10) 0.0009(8) 0.0020(7) 0.0009(8)
C22 0.0210(10) 0.0220(11) 0.0199(10) 0.0036(8) 0.0016(8) -0.0011(8)
C23 0.0212(9) 0.0219(11) 0.0178(10) 0.0039(8) 0.0032(7) 0.0022(8)
C24 0.0219(10) 0.0293(12) 0.0195(10) 0.0040(9) 0.0037(8) 0.0011(9)
C25 0.0216(10) 0.0291(12) 0.0221(11) 0.0013(9) 0.0029(8) 0.0025(10)
C26 0.0234(11) 0.0463(17) 0.0270(11) -0.0004(10) 0.0080(9) -0.0014(10)
C27 0.0190(10) 0.0498(16) 0.0280(12) -0.0034(11) 0.0025(9) 0.0051(11)
C28 0.0264(13) 0.077(2) 0.0470(17) -0.0058(14) 0.0041(11) 0.0269(16)

loop_
_atom_type_symbol
_atom_type_scat_Cromer_Mann_a1
_atom_type_scat_Cromer_Mann_a2
_atom_type_scat_Cromer_Mann_a3
_atom_type_scat_Cromer_Mann_a4
_atom_type_scat_Cromer_Mann_b1
_atom_type_scat_Cromer_Mann_b2
_atom_type_scat_Cromer_Mann_b3
_atom_type_scat_Cromer_Mann_b4
_atom_type_scat_Cromer_Mann_c
_atom_type_scat_dispersion_source
_atom_type_scat_dispersion_real
_atom_type_scat_dispersion_imag
_atom_type_scat_source
H 0.49300 0.32291 0.14019 0.04081 10.51090 26.12570 3.14236 57.79970 0.0030380000826 'Henke, Gullikson and Davis, At. Data and Nucl. Data Tables, 1993, 54, 2' 0.00000 0.00000 'International Tables'
C 2.31000 1.02000 1.58860 0.86500 20.84390 10.20750 0.56870 51.65120 0.215599998832 'Henke, Gullikson and Davis, At. Data and Nucl. Data Tables, 1993, 54, 2' 0.01920 0.00962 'nternational Tables '
Cl 11.46040 7.19640 6.25560 1.64550 0.01040 1.16620 18.51940 47.77840 -9.55739974976 'Henke, Gullikson and Davis, At. Data and Nucl. Data Tables, 1993, 54, 2' 0.36843 0.69943 'International Tables'
O 3.04850 2.28680 1.54630 0.86700 13.27710 5.70110 0.32390 32.90890 0.250800013542 'Henke, Gullikson and Davis, At. Data and Nucl. Data Tables, 1993, 54, 2' 0.05239 0.03377 'International Tables V'
N 12.21260 3.13220 2.01250 1.16630 0.00570 9.89330 28.99750 0.58260 -11.5290002823 'Henke, Gullikson and Davis, At. Data and Nucl. Data Tables, 1993, 54, 2' 0.03256 0.01839 'International Tables V'

loop_
_geom_angle_atom_site_label_1
_geom_angle_atom_site_label_2
_geom_angle_atom_site_label_3
_geom_angle_site_symmetry_1
_geom_angle_site_symmetry_3
_geom_angle
_geom_angle_publ_flag
N2 N1 C1 . . 117.47(17) ?
C25 N1 C1 . . 124.52(18) ?
C25 N1 N2 . . 117.82(18) ?
N1 C1 O1 . . 119.31(18) ?
C2 C1 O1 . . 124.20(19) ?
C2 C1 N1 . . 116.49(18) ?
C3 C2 C1 . . 119.21(18) ?
C23 C2 C1 . . 120.82(19) ?
C23 C2 C3 . . 119.97(19) ?
O3 C3 C2 . . 120.27(18) ?
C4 C3 C2 . . 120.43(18) ?
C4 C3 O3 . . 119.28(19) ?
C5 C4 C3 . . 124.26(18) ?
C21 C4 C3 . . 117.41(19) ?
C21 C4 C5 . . 118.31(18) ?
C6 C5 C4 . . 124.87(17) ?
C18 C5 C4 . . 116.34(17) ?
C18 C5 C6 . . 117.83(19) ?
O6 C6 C5 . . 120.95(19) ?
C7 C6 C5 . . 119.85(18) ?
C7 C6 O6 . . 118.98(18) ?
C8 C7 C6 . . 121.83(18) ?
C16 C7 C6 . . 119.90(19) ?
C16 C7 C8 . . 118.09(19) ?
O8 C8 C7 . . 122.1(2) ?
C9 C8 C7 . . 116.67(18) ?
C9 C8 O8 . . 121.28(19) ?
C10 C9 C8 . . 119.15(18) ?
C14 C9 C8 . . 119.3(2) ?
C14 C9 C10 . . 121.5(2) ?
O10 C10 C9 . . 111.25(19) ?
C11 C10 C9 . . 111.34(18) ?
C11 C10 O10 . . 107.19(18) ?
C12 C11 C10 . . 110.85(19) ?
C13 C12 C11 . . 111.9(2) ?
C28 O13 C13 . . 112.0(2) ?
O13 C13 C12 . . 112.72(19) ?
C14 C13 C12 . . 110.42(18) ?
C14 C13 O13 . . 106.14(19) ?
C13 C14 C9 . . 125.1(2) ?
O15 C14 C9 . . 124.5(2) ?
O15 C14 C13 . . 110.35(17) ?
C16 O15 C14 . . 118.43(16) ?
O15 C16 C7 . . 122.85(18) ?
C17 C16 C7 . . 120.83(19) ?
C17 C16 O15 . . 116.28(17) ?
C27 O17 C17 . . 111.22(17) ?
O17 C17 C16 . . 118.14(19) ?
C18 C17 C16 . . 119.03(18) ?
C18 C17 O17 . . 122.77(19) ?
C17 C18 C5 . . 122.52(19) ?
C19 C18 C5 . . 118.02(19) ?
C19 C18 C17 . . 119.06(18) ?
C27 O19 C19 . . 110.80(17) ?
O19 C19 C18 . . 110.24(18) ?
C20 C19 C18 . . 107.68(17) ?
C20 C19 O19 . . 108.34(18) ?
C21 C20 C19 . . 107.87(17) ?
C20 C21 C4 . . 118.33(19) ?
C22 C21 C4 . . 122.23(19) ?
C22 C21 C20 . . 119.37(18) ?
C23 C22 C21 . . 120.33(19) ?
C22 C23 C2 . . 118.97(19) ?
C24 C23 C2 . . 117.10(19) ?
C24 C23 C22 . . 123.93(19) ?
C23 C24 Cl1 . . 118.30(16) ?
C25 C24 Cl1 . . 119.03(17) ?
C25 C24 C23 . . 122.6(2) ?
C24 C25 N1 . . 118.2(2) ?
C26 C25 N1 . . 117.05(19) ?
C26 C25 C24 . . 124.8(2) ?
O19 C27 O17 . . 110.84(18) ?

loop_
_geom_bond_atom_site_label_1
_geom_bond_atom_site_label_2
_geom_bond_site_symmetry_2
_geom_bond_distance
_geom_bond_publ_flag
Cl1 C24 . 1.741(2) ?
O1 C1 . 1.256(3) ?
N1 C1 . 1.374(3) ?
N1 N2 . 1.424(2) ?
N1 C25 . 1.385(3) ?
C1 C2 . 1.444(3) ?
C2 C3 . 1.426(3) ?
C2 C23 . 1.413(3) ?
O3 C3 . 1.339(3) ?
C3 C4 . 1.396(3) ?
C4 C5 . 1.488(3) ?
C4 C21 . 1.421(3) ?
C5 C6 . 1.401(3) ?
C5 C18 . 1.421(3) ?
O6 C6 . 1.342(2) ?
C6 C7 . 1.422(3) ?
C7 C8 . 1.461(3) ?
C7 C16 . 1.396(3) ?
O8 C8 . 1.253(3) ?
C8 C9 . 1.456(3) ?
C9 C10 . 1.525(3) ?
C9 C14 . 1.346(3) ?
O10 C10 . 1.414(3) ?
C10 C11 . 1.519(3) ?
C11 C12 . 1.511(3) ?
C12 C13 . 1.519(3) ?
O13 C13 . 1.425(3) ?
O13 C28 . 1.417(3) ?
C13 C14 . 1.506(3) ?
C14 O15 . 1.357(3) ?
O15 C16 . 1.372(3) ?
C16 C17 . 1.388(3) ?
O17 C17 . 1.382(2) ?
O17 C27 . 1.424(3) ?
C17 C18 . 1.378(3) ?
C18 C19 . 1.509(3) ?
O19 C19 . 1.437(2) ?
O19 C27 . 1.399(3) ?
C19 C20 . 1.521(3) ?
C20 C21 . 1.514(3) ?
C21 C22 . 1.375(3) ?
C22 C23 . 1.399(3) ?
C23 C24 . 1.430(3) ?
C24 C25 . 1.358(3) ?
C25 C26 . 1.496(3) ?

loop_
_geom_hbond_atom_site_label_D
_geom_hbond_atom_site_label_H
_geom_hbond_atom_site_label_A
_geom_hbond_site_symmetry_A
_geom_hbond_distance_DH
_geom_hbond_distance_HA
_geom_hbond_distance_DA
_geom_hbond_angle_DHA
O10 H10 O8 . 0.97(3) 2.06(4) 2.756(2) 127(3)
O3 H3 O1 . 0.80(3) 1.83(3) 2.561(2) 151(4)
O6 H6 O8 . 0.81(4) 1.81(4) 2.583(2) 159(3)
N2 H2b O1 4_556 0.84(4) 2.27(3) 3.009(2) 147(3)
N2 H2a O6 4_556 0.95(3) 2.36(3) 3.277(3) 162(2)

_cod_database_fobs_code 2022284
